data_2311592
loop_
_publ_author_name
'Kremer, Marius'
'Englert, Ulli'

_publ_section_title
;
 Zn and Ni complexes of pyridine-2,6-di-carboxyl-ates: crystal field
 stabilization matters!
;
_journal_coeditor_code WM5493
_journal_issue 'Pt 6'
_journal_name_full 'Acta crystallographica. Section E, Crystallographic communications'
_journal_page_first 903
_journal_page_last 911
_journal_paper_doi 10.1107/S2056989019007461
_journal_volume 75
_journal_year 2019
_chemical_formula_iupac '[Zn (C7 H2 Cl N O4)]'
_chemical_formula_moiety 'C7 H2 Cl N O4 Zn'
_chemical_formula_sum 'C7 H2 Cl N O4 Zn'
_chemical_formula_weight 264.94
_chemical_name_systematic
;
Poly[(4-chloropyridine-2,6-dicarboxylato)zinc(II)]
;
_space_group_crystal_system tetragonal
_space_group_IT_number 114
_space_group_name_Hall 'P -4 2n'
_space_group_name_H-M_alt 'P -4 21 c'
_atom_sites_solution_hydrogens geom
_audit_creation_method SHELXL-2013
_cell_angle_alpha 90
_cell_angle_beta 90
_cell_angle_gamma 90
_cell_formula_units_Z 8
_cell_length_a 10.0293(5)
_cell_length_b 10.0293(5)
_cell_length_c 16.8924(9)
_cell_measurement_reflns_used 2678
_cell_measurement_temperature 100(2)
_cell_measurement_theta_max 26.36
_cell_measurement_theta_min 2.41
_cell_volume 1699.15(15)
_computing_cell_refinement
;
SAINT-Plus (Bruker, 2009)
;
_computing_data_collection
;
SMART (Bruker, 2001)
;
_computing_data_reduction
;
SAINT-Plus (Bruker, 2009)
;
_computing_molecular_graphics
;
Mercury (Macrae <i>et al.</i> (2006)
;
_computing_publication_material
;
SHELXL-2013 (Sheldrick, 2015b)
;
_computing_structure_refinement
;
SHELXL-2013 (Sheldrick, 2015b)
;
_computing_structure_solution
;
SHELXT (Sheldrick, 2015a)
;
_diffrn_ambient_temperature 100(2)
_diffrn_measured_fraction_theta_full 0.999
_diffrn_measured_fraction_theta_max 0.991
_diffrn_measurement_device_type 'Bruker APEX CCD'
_diffrn_measurement_method '\w scans'
_diffrn_radiation_monochromator 'multilayer optics'
_diffrn_radiation_source microsource
_diffrn_radiation_type MoK\a
_diffrn_radiation_wavelength 0.71073
_diffrn_reflns_av_R_equivalents 0.0586
_diffrn_reflns_av_unetI/netI 0.0428
_diffrn_reflns_limit_h_max 14
_diffrn_reflns_limit_h_min -13
_diffrn_reflns_limit_k_max 14
_diffrn_reflns_limit_k_min -14
_diffrn_reflns_limit_l_max 24
_diffrn_reflns_limit_l_min -24
_diffrn_reflns_number 25321
_diffrn_reflns_theta_full 25.242
_diffrn_reflns_theta_max 30.653
_diffrn_reflns_theta_min 2.362
_exptl_absorpt_coefficient_mu 3.187
_exptl_absorpt_correction_T_max 0.7461
_exptl_absorpt_correction_T_min 0.5896
_exptl_absorpt_correction_type multi-scan
_exptl_absorpt_process_details
;
SADABS (Bruker, 2008)
;
_exptl_crystal_colour colourless
_exptl_crystal_density_diffrn 2.071
_exptl_crystal_description block
_exptl_crystal_F_000 1040
_exptl_crystal_size_max 0.250
_exptl_crystal_size_mid 0.100
_exptl_crystal_size_min 0.100
_refine_diff_density_max 0.419
_refine_diff_density_min -0.313
_refine_ls_abs_structure_details
;
 Refined as an inversion twin
;
_refine_ls_abs_structure_Flack 0.41(2)
_refine_ls_extinction_method none
_refine_ls_goodness_of_fit_ref 1.068
_refine_ls_hydrogen_treatment constr
_refine_ls_matrix_type full
_refine_ls_number_parameters 128
_refine_ls_number_reflns 2592
_refine_ls_number_restraints 0
_refine_ls_restrained_S_all 1.068
_refine_ls_R_factor_all 0.0353
_refine_ls_R_factor_gt 0.0264
_refine_ls_shift/su_max 0.001
_refine_ls_shift/su_mean 0.000
_refine_ls_structure_factor_coef Fsqd
_refine_ls_weighting_details
;
 w=1/[\s^2^(Fo^2^)+(0.0248P)^2^+0.4106P]
 where P=(Fo^2^+2Fc^2^)/3
;
_refine_ls_weighting_scheme calc
_refine_ls_wR_factor_gt 0.0617
_refine_ls_wR_factor_ref 0.0640
_reflns_number_gt 2266
_reflns_number_total 2592
_reflns_threshold_expression 'I > 2\s(I)'
_cod_data_source_file wm5493sup1.cif
_cod_data_source_block 3
_cod_original_cell_volume 1699.15(19)
_cod_database_code 2311592
_shelx_space_group_comment
;
The symmetry employed for this shelxl refinement is uniquely defined
by the following loop, which should always be used as a source of
symmetry information in preference to the above space-group names.
They are only intended as comments.
;
_shelx_estimated_absorpt_t_min 0.503
_shelx_estimated_absorpt_t_max 0.741
_shelxl_version_number 20.13

loop_
_space_group_symop_operation_xyz
'x, y, z'
'y, -x, -z'
'-x, -y, z'
'-y, x, -z'
'x+1/2, -y+1/2, -z+1/2'
'-y+1/2, -x+1/2, z+1/2'
'-x+1/2, y+1/2, -z+1/2'
'y+1/2, x+1/2, z+1/2'

loop_
_atom_site_type_symbol
_atom_site_label
_atom_site_fract_x
_atom_site_fract_y
_atom_site_fract_z
_atom_site_U_iso_or_equiv
_atom_site_adp_type
_atom_site_calc_flag
_atom_site_occupancy
Zn Zn1 0.73303(4) 0.76705(4) 0.46958(2) 0.01131(10) Uani d 1
Cl Cl1 0.73595(8) 0.52181(7) 0.82114(4) 0.01753(16) Uani d 1
O O1 0.9441(2) 0.7594(2) 0.49968(12) 0.0137(4) Uani d 1
O O2 1.0803(2) 0.7124(2) 0.60091(13) 0.0148(5) Uani d 1
O O3 0.5199(2) 0.7649(2) 0.50370(12) 0.0169(5) Uani d 1
O O4 0.3846(2) 0.7135(2) 0.60504(13) 0.0154(5) Uani d 1
N N1 0.7328(3) 0.7259(2) 0.58750(13) 0.0109(4) Uani d 1
C C1 0.8485(3) 0.6968(3) 0.62164(18) 0.0104(6) Uani d 1
C C2 0.8556(3) 0.6374(3) 0.69606(18) 0.0127(6) Uani d 1
H H2 0.9387 0.6182 0.7206 0.015 Uiso calc 1
C C3 0.7347(3) 0.6073(3) 0.73287(16) 0.0130(6) Uani d 1
C C4 0.6137(3) 0.6418(3) 0.69826(18) 0.0132(6) Uani d 1
H H4 0.5314 0.6260 0.7245 0.016 Uiso calc 1
C C5 0.6181(3) 0.7001(3) 0.62380(19) 0.0123(6) Uani d 1
C C6 0.9667(3) 0.7258(4) 0.56939(16) 0.0115(6) Uani d 1
C C7 0.4968(3) 0.7298(4) 0.57322(16) 0.0128(6) Uani d 1

loop_
_atom_site_aniso_label
_atom_site_aniso_U_11
_atom_site_aniso_U_22
_atom_site_aniso_U_33
_atom_site_aniso_U_12
_atom_site_aniso_U_13
_atom_site_aniso_U_23
Zn1 0.01409(17) 0.01086(16) 0.00897(16) -0.00018(11) -0.00130(12) 0.00069(12)
Cl1 0.0218(4) 0.0193(3) 0.0115(3) -0.0007(3) 0.0004(3) 0.0054(3)
O1 0.0140(10) 0.0172(12) 0.0098(9) 0.0002(9) 0.0008(8) 0.0012(9)
O2 0.0097(10) 0.0218(12) 0.0129(10) 0.0015(9) 0.0004(8) 0.0013(10)
O3 0.0125(10) 0.0251(13) 0.0131(9) 0.0007(10) -0.0010(8) 0.0042(10)
O4 0.0108(10) 0.0193(12) 0.0162(11) 0.0014(9) 0.0004(8) 0.0027(10)
N1 0.0109(10) 0.0113(10) 0.0104(10) -0.0015(11) 0.0006(9) -0.0025(9)
C1 0.0102(13) 0.0110(15) 0.0100(14) -0.0015(10) 0.0007(11) -0.0012(11)
C2 0.0117(14) 0.0145(15) 0.0120(16) 0.0005(11) -0.0021(11) 0.0016(12)
C3 0.0182(15) 0.0128(13) 0.0079(12) 0.0010(12) -0.0010(12) 0.0005(10)
C4 0.0139(15) 0.0139(15) 0.0118(15) -0.0026(11) 0.0022(11) -0.0016(12)
C5 0.0121(14) 0.0111(16) 0.0138(15) -0.0009(11) -0.0013(11) -0.0020(12)
C6 0.0100(13) 0.0123(14) 0.0120(14) -0.0005(13) 0.0012(10) -0.0033(11)
C7 0.0121(14) 0.0121(14) 0.0141(13) 0.0008(13) -0.0020(10) -0.0013(12)

loop_
_atom_type_symbol
_atom_type_description
_atom_type_scat_dispersion_real
_atom_type_scat_dispersion_imag
_atom_type_scat_source
C C 0.0033 0.0016 'International Tables Vol C Tables 4.2.6.8 and 6.1.1.4'
H H 0.0000 0.0000 'International Tables Vol C Tables 4.2.6.8 and 6.1.1.4'
Cl Cl 0.1484 0.1585 'International Tables Vol C Tables 4.2.6.8 and 6.1.1.4'
N N 0.0061 0.0033 'International Tables Vol C Tables 4.2.6.8 and 6.1.1.4'
O O 0.0106 0.0060 'International Tables Vol C Tables 4.2.6.8 and 6.1.1.4'
Zn Zn 0.2839 1.4301 'International Tables Vol C Tables 4.2.6.8 and 6.1.1.4'

loop_
_geom_angle_atom_site_label_1
_geom_angle_atom_site_label_2
_geom_angle_atom_site_label_3
_geom_angle_site_symmetry_1
_geom_angle_site_symmetry_3
_geom_angle
_geom_angle_publ_flag
O2 Zn1 O4 2_576 2_566 101.71(8) y
O2 Zn1 N1 2_576 . 139.20(10) y
O4 Zn1 N1 2_566 . 117.79(9) y
O2 Zn1 O1 2_576 . 105.86(9) y
O4 Zn1 O1 2_566 . 102.54(9) y
N1 Zn1 O1 . . 76.44(9) y
O2 Zn1 O3 2_576 . 93.68(9) y
O4 Zn1 O3 2_566 . 93.58(9) y
N1 Zn1 O3 . . 75.04(9) y
O1 Zn1 O3 . . 151.30(7) y
C6 O1 Zn1 . . 114.03(18) ?
C6 O2 Zn1 . 4_756 116.01(18) ?
C7 O3 Zn1 . . 115.3(2) ?
C7 O4 Zn1 . 4_656 113.67(19) ?
C1 N1 C5 . . 120.9(2) ?
C1 N1 Zn1 . . 117.93(19) ?
C5 N1 Zn1 . . 119.5(2) ?
N1 C1 C2 . . 122.0(3) ?
N1 C1 C6 . . 113.0(3) ?
C2 C1 C6 . . 124.8(3) ?
C1 C2 C3 . . 116.8(3) ?
C1 C2 H2 . . 121.6 ?
C3 C2 H2 . . 121.6 ?
C4 C3 C2 . . 121.1(3) ?
C4 C3 Cl1 . . 119.6(2) ?
C2 C3 Cl1 . . 119.2(2) ?
C5 C4 C3 . . 117.2(3) ?
C5 C4 H4 . . 121.4 ?
C3 C4 H4 . . 121.4 ?
N1 C5 C4 . . 121.9(3) ?
N1 C5 C7 . . 113.3(3) ?
C4 C5 C7 . . 124.6(3) ?
O1 C6 O2 . . 126.2(3) ?
O1 C6 C1 . . 117.6(3) ?
O2 C6 C1 . . 116.2(3) ?
O3 C7 O4 . . 127.2(3) ?
O3 C7 C5 . . 115.9(3) ?
O4 C7 C5 . . 116.8(3) ?

loop_
_geom_bond_atom_site_label_1
_geom_bond_atom_site_label_2
_geom_bond_site_symmetry_2
_geom_bond_distance
_geom_bond_publ_flag
Zn1 O2 2_576 1.950(2) y
Zn1 O4 2_566 1.985(2) y
Zn1 N1 . 2.034(2) y
Zn1 O1 . 2.178(2) y
Zn1 O3 . 2.214(2) y
Cl1 C3 . 1.720(3) ?
O1 C6 . 1.246(3) ?
O2 C6 . 1.265(4) ?
O2 Zn1 4_756 1.950(2) ?
O3 C7 . 1.247(3) ?
O4 C7 . 1.259(4) ?
O4 Zn1 4_656 1.985(2) ?
N1 C1 . 1.329(4) ?
N1 C5 . 1.329(4) ?
C1 C2 . 1.393(4) ?
C1 C6 . 1.506(4) ?
C2 C3 . 1.395(4) ?
C2 H2 . 0.9500 ?
C3 C4 . 1.391(5) ?
C4 C5 . 1.388(4) ?
C4 H4 . 0.9500 ?
C5 C7 . 1.516(4) ?

loop_
_geom_torsion_atom_site_label_1
_geom_torsion_atom_site_label_2
_geom_torsion_atom_site_label_3
_geom_torsion_atom_site_label_4
_geom_torsion_site_symmetry_1
_geom_torsion
C5 N1 C1 C2 . 0.6(4)
Zn1 N1 C1 C2 . -164.5(2)
C5 N1 C1 C6 . 176.6(3)
Zn1 N1 C1 C6 . 11.4(4)
N1 C1 C2 C3 . 1.1(5)
C6 C1 C2 C3 . -174.4(3)
C1 C2 C3 C4 . -3.2(4)
C1 C2 C3 Cl1 . 174.8(2)
C2 C3 C4 C5 . 3.6(4)
Cl1 C3 C4 C5 . -174.4(2)
C1 N1 C5 C4 . -0.2(4)
Zn1 N1 C5 C4 . 164.7(2)
C1 N1 C5 C7 . -175.4(3)
Zn1 N1 C5 C7 . -10.5(3)
C3 C4 C5 N1 . -1.9(5)
C3 C4 C5 C7 . 172.8(3)
Zn1 O1 C6 O2 . 179.1(3)
Zn1 O1 C6 C1 . -0.3(4)
Zn1 O2 C6 O1 4_756 -5.2(5)
Zn1 O2 C6 C1 4_756 174.2(2)
N1 C1 C6 O1 . -7.0(5)
C2 C1 C6 O1 . 168.8(3)
N1 C1 C6 O2 . 173.5(3)
C2 C1 C6 O2 . -10.7(5)
Zn1 O3 C7 O4 . -175.7(3)
Zn1 O3 C7 C5 . 2.4(4)
Zn1 O4 C7 O3 4_656 5.3(5)
Zn1 O4 C7 C5 4_656 -172.8(2)
N1 C5 C7 O3 . 4.8(4)
C4 C5 C7 O3 . -170.2(3)
N1 C5 C7 O4 . -176.9(3)
C4 C5 C7 O4 . 8.1(5)
